data_7055246
loop_
_publ_author_name
'Ji, Xiangdong'
'Yao, Wei'
'Luo, Xuyang'
'Gao, Wei'
'Mu, Ying'

_publ_section_title
;
 Synthesis of Ti, Zr, and Hf complexes with a new tetra-azane ligand by
 one-pot HCl-elimination and their properties as catalysts for production
 of UHMWPE
;
_journal_issue 3
_journal_name_full 'New J. Chem.'
_journal_page_first 2071
_journal_paper_doi 10.1039/C5NJ02151K
_journal_volume 40
_journal_year 2016
_chemical_formula_sum 'C47.5 H53 Cl2 Hf N4'
_chemical_formula_weight 929.33
_chemical_name_systematic
; 
 ? 
;
_space_group_IT_number 2
_symmetry_cell_setting triclinic
_symmetry_space_group_name_Hall '-P 1'
_symmetry_space_group_name_H-M 'P -1'
_atom_sites_solution_hydrogens geom
_atom_sites_solution_primary direct
_atom_sites_solution_secondary difmap
_audit_creation_method SHELXL-97
_audit_update_record
;
2015-12-01 deposited with the CCDC.
2015-12-16 downloaded from the CCDC.
;
_cell_angle_alpha 98.0360(10)
_cell_angle_beta 104.9630(10)
_cell_angle_gamma 105.1930(10)
_cell_formula_units_Z 2
_cell_length_a 10.9945(7)
_cell_length_b 11.1586(7)
_cell_length_c 19.4967(13)
_cell_measurement_reflns_used 6906
_cell_measurement_temperature 185(2)
_cell_measurement_theta_max 26.02
_cell_measurement_theta_min 2.49
_cell_volume 2174.1(2)
_computing_cell_refinement 'Bruker SMART'
_computing_data_collection 'Bruker SMART'
_computing_data_reduction 'Bruker SAINT'
_computing_molecular_graphics 'Bruker SHELXTL'
_computing_publication_material 'Bruker SHELXTL'
_computing_structure_refinement 'Bruker SHELXTL'
_computing_structure_solution 'Bruker SHELXTL'
_diffrn_ambient_temperature 185(2)
_diffrn_measured_fraction_theta_full 0.965
_diffrn_measured_fraction_theta_max 0.965
_diffrn_measurement_device_type 'CCD area detector'
_diffrn_measurement_method 'phi and omega scans'
_diffrn_radiation_monochromator graphite
_diffrn_radiation_source 'fine-focus sealed tube'
_diffrn_radiation_type MoK\a
_diffrn_radiation_wavelength 0.71073
_diffrn_reflns_av_R_equivalents 0.0161
_diffrn_reflns_av_unetI/netI 0.0379
_diffrn_reflns_limit_h_max 11
_diffrn_reflns_limit_h_min -13
_diffrn_reflns_limit_k_max 13
_diffrn_reflns_limit_k_min -13
_diffrn_reflns_limit_l_max 24
_diffrn_reflns_limit_l_min -19
_diffrn_reflns_number 11180
_diffrn_reflns_theta_full 26.03
_diffrn_reflns_theta_max 26.03
_diffrn_reflns_theta_min 1.98
_exptl_absorpt_coefficient_mu 2.559
_exptl_absorpt_correction_T_max 0.6785
_exptl_absorpt_correction_T_min 0.6412
_exptl_absorpt_correction_type multi-scan
_exptl_absorpt_process_details 'SADABS; Bruker, 2000'
_exptl_crystal_colour red
_exptl_crystal_density_diffrn 1.420
_exptl_crystal_density_method 'not measured'
_exptl_crystal_description block
_exptl_crystal_F_000 944
_exptl_crystal_size_max 0.18
_exptl_crystal_size_mid 0.17
_exptl_crystal_size_min 0.15
_refine_diff_density_max 1.521
_refine_diff_density_min -0.637
_refine_diff_density_rms 0.122
_refine_ls_extinction_method none
_refine_ls_goodness_of_fit_ref 1.104
_refine_ls_hydrogen_treatment constr
_refine_ls_matrix_type full
_refine_ls_number_parameters 485
_refine_ls_number_reflns 8296
_refine_ls_number_restraints 2
_refine_ls_restrained_S_all 1.112
_refine_ls_R_factor_all 0.0400
_refine_ls_R_factor_gt 0.0344
_refine_ls_shift/su_max 0.002
_refine_ls_shift/su_mean 0.000
_refine_ls_structure_factor_coef Fsqd
_refine_ls_weighting_details 'calc w=1/[\s^2^(Fo^2^)+(0.0532P)^2^+2.3178P] where P=(Fo^2^+2Fc^2^)/3'
_refine_ls_weighting_scheme calc
_refine_ls_wR_factor_gt 0.0860
_refine_ls_wR_factor_ref 0.0981
_reflns_number_gt 7519
_reflns_number_total 8296
_reflns_threshold_expression >2sigma(I)
_cod_data_source_file c5nj02151k2.cif
_cod_data_source_block Complex_1c
_cod_depositor_comments
;
The following automatic conversions were performed:

'_symmetry_cell_setting' value 'Triclinic' changed to 'triclinic'
according to
/usr/data/users/saulius/crontab/automatic-downloads/rss-feeds/RSC/lib/dictionaries/cif_core.dic
dictionary named 'cif_core.dic' version 2.4.2 from 2011-04-26.

'_exptl_absorpt_correction_type' value 'Multi-scan' changed to
'multi-scan' according to
/usr/data/users/saulius/crontab/automatic-downloads/rss-feeds/RSC/lib/dictionaries/cif_core.dic
dictionary named 'cif_core.dic' version 2.4.2 from 2011-04-26.

Automatic conversion script
Id: cif_fix_values 4268 2015-11-12 08:31:59Z antanas 

 Adding full bibliography for 7055242--7055246.cif.
;
_cod_original_sg_symbol_H-M P-1
_cod_original_formula_sum 'C47.50 H53 Cl2 Hf N4'
_cod_database_code 7055246

loop_
_symmetry_equiv_pos_as_xyz
'x, y, z'
'-x, -y, -z'

loop_
_atom_site_label
_atom_site_type_symbol
_atom_site_fract_x
_atom_site_fract_y
_atom_site_fract_z
_atom_site_U_iso_or_equiv
_atom_site_adp_type
_atom_site_occupancy
_atom_site_symmetry_multiplicity
_atom_site_calc_flag
_atom_site_refinement_flags
C1 C 0.8230(5) 0.8712(5) 0.7792(3) 0.0377(11) Uani 1 1 d .
C2 C 0.9491(5) 0.8636(6) 0.7818(3) 0.0508(13) Uani 1 1 d .
H2 H 0.9584 0.8020 0.7462 0.061 Uiso 1 1 calc R
C3 C 1.0616(6) 0.9462(7) 0.8363(4) 0.0697(19) Uani 1 1 d .
H3 H 1.1468 0.9399 0.8380 0.084 Uiso 1 1 calc R
C4 C 1.0490(6) 1.0369(7) 0.8877(4) 0.0703(19) Uani 1 1 d .
H4 H 1.1262 1.0964 0.9225 0.084 Uiso 1 1 calc R
C5 C 0.9259(6) 1.0420(6) 0.8890(3) 0.0586(16) Uani 1 1 d .
H5 H 0.9186 1.1034 0.9254 0.070 Uiso 1 1 calc R
C6 C 0.8103(5) 0.9562(5) 0.8363(3) 0.0413(12) Uani 1 1 d .
C7 C 0.6511(5) 1.0265(5) 0.8841(3) 0.0412(11) Uani 1 1 d .
C8 C 0.7003(7) 1.0288(6) 0.9588(3) 0.0608(17) Uani 1 1 d .
H8 H 0.7573 0.9803 0.9741 0.073 Uiso 1 1 calc R
C9 C 0.6665(8) 1.1005(7) 1.0095(3) 0.0688(19) Uani 1 1 d .
H9 H 0.6973 1.0974 1.0592 0.083 Uiso 1 1 calc R
C10 C 0.5895(8) 1.1766(7) 0.9904(3) 0.0665(18) Uani 1 1 d .
H10 H 0.5706 1.2284 1.0266 0.080 Uiso 1 1 calc R
C11 C 0.5396(6) 1.1771(5) 0.9174(3) 0.0508(14) Uani 1 1 d .
H11 H 0.4843 1.2280 0.9035 0.061 Uiso 1 1 calc R
C12 C 0.5703(5) 1.1024(5) 0.8635(3) 0.0410(11) Uani 1 1 d .
C13 C 0.5246(5) 1.1132(4) 0.7905(3) 0.0348(10) Uani 1 1 d .
H13 H 0.5020 1.1882 0.7836 0.042 Uiso 1 1 calc R
C14 C 0.4792(4) 1.0742(4) 0.6641(3) 0.0291(9) Uani 1 1 d .
C15 C 0.5835(4) 1.1229(4) 0.6364(3) 0.0328(10) Uani 1 1 d .
C16 C 0.5545(5) 1.1626(4) 0.5730(3) 0.0404(11) Uani 1 1 d .
H16 H 0.6239 1.1960 0.5536 0.048 Uiso 1 1 calc R
C17 C 0.4255(5) 1.1555(5) 0.5358(3) 0.0440(12) Uani 1 1 d .
H17 H 0.4078 1.1849 0.4919 0.053 Uiso 1 1 calc R
C18 C 0.3243(5) 1.1064(5) 0.5624(3) 0.0437(12) Uani 1 1 d .
H18 H 0.2366 1.1019 0.5367 0.052 Uiso 1 1 calc R
C19 C 0.3479(5) 1.0621(4) 0.6275(3) 0.0344(10) Uani 1 1 d .
C20 C 0.7251(5) 1.1319(5) 0.6787(3) 0.0406(11) Uani 1 1 d .
H20 H 0.7190 1.0600 0.7044 0.049 Uiso 1 1 calc R
C21 C 0.7935(6) 1.2542(7) 0.7362(4) 0.077(2) Uani 1 1 d .
H21A H 0.8002 1.3269 0.7129 0.116 Uiso 1 1 calc R
H21B H 0.8825 1.2549 0.7629 0.116 Uiso 1 1 calc R
H21C H 0.7421 1.2600 0.7702 0.116 Uiso 1 1 calc R
C22 C 0.8103(6) 1.1172(7) 0.6296(4) 0.0656(18) Uani 1 1 d .
H22A H 0.7629 1.0412 0.5902 0.098 Uiso 1 1 calc R
H22B H 0.8938 1.1085 0.6582 0.098 Uiso 1 1 calc R
H22C H 0.8290 1.1926 0.6089 0.098 Uiso 1 1 calc R
C23 C 0.2341(5) 0.9999(5) 0.6536(3) 0.0483(13) Uani 1 1 d .
H23 H 0.2685 0.9554 0.6918 0.058 Uiso 1 1 calc R
C24 C 0.1818(8) 1.0974(8) 0.6885(5) 0.086(2) Uani 1 1 d .
H24A H 0.2426 1.1398 0.7375 0.129 Uiso 1 1 calc R
H24B H 0.0941 1.0547 0.6918 0.129 Uiso 1 1 calc R
H24C H 0.1750 1.1608 0.6588 0.129 Uiso 1 1 calc R
C25 C 0.1216(6) 0.9020(8) 0.5946(5) 0.086(2) Uani 1 1 d .
H25A H 0.0696 0.9448 0.5638 0.129 Uiso 1 1 calc R
H25B H 0.0649 0.8469 0.6165 0.129 Uiso 1 1 calc R
H25C H 0.1570 0.8503 0.5648 0.129 Uiso 1 1 calc R
C26 C 0.7000(4) 0.7161(4) 0.6663(2) 0.0308(9) Uani 1 1 d .
C27 C 0.7855(5) 0.7506(5) 0.6261(3) 0.0361(10) Uani 1 1 d .
H27 H 0.8485 0.8333 0.6403 0.043 Uiso 1 1 calc R
C28 C 0.7795(5) 0.6644(5) 0.5646(3) 0.0433(12) Uani 1 1 d .
H28 H 0.8349 0.6909 0.5357 0.052 Uiso 1 1 calc R
C29 C 0.6942(5) 0.5416(5) 0.5456(3) 0.0447(12) Uani 1 1 d .
H29 H 0.6938 0.4822 0.5055 0.054 Uiso 1 1 calc R
C30 C 0.6100(5) 0.5062(5) 0.5853(3) 0.0427(12) Uani 1 1 d .
H30 H 0.5508 0.4217 0.5720 0.051 Uiso 1 1 calc R
C31 C 0.6086(5) 0.5916(4) 0.6453(2) 0.0324(10) Uani 1 1 d .
C32 C 0.5166(5) 0.5451(4) 0.6835(3) 0.0366(10) Uani 1 1 d .
H32 H 0.4784 0.4553 0.6742 0.044 Uiso 1 1 calc R
C33 C 0.4081(5) 0.5418(4) 0.7704(3) 0.0365(11) Uani 1 1 d .
C34 C 0.4779(6) 0.5311(5) 0.8386(3) 0.0448(12) Uani 1 1 d .
C35 C 0.4044(7) 0.4576(6) 0.8753(3) 0.0571(16) Uani 1 1 d .
H35 H 0.4497 0.4475 0.9217 0.069 Uiso 1 1 calc R
C36 C 0.2739(8) 0.4008(6) 0.8484(4) 0.070(2) Uani 1 1 d .
H36 H 0.2285 0.3500 0.8749 0.084 Uiso 1 1 calc R
C37 C 0.2050(7) 0.4163(6) 0.7821(4) 0.0637(17) Uani 1 1 d .
H37 H 0.1118 0.3767 0.7641 0.076 Uiso 1 1 calc R
C38 C 0.2672(6) 0.4884(5) 0.7399(4) 0.0502(14) Uani 1 1 d .
C39 C 0.1894(6) 0.5099(6) 0.6694(3) 0.0547(15) Uani 1 1 d .
H39 H 0.2505 0.5802 0.6563 0.066 Uiso 1 1 calc R
C40 C 0.1430(7) 0.3933(7) 0.6062(4) 0.0714(19) Uani 1 1 d .
H40A H 0.2199 0.3702 0.5996 0.107 Uiso 1 1 calc R
H40B H 0.0961 0.4133 0.5615 0.107 Uiso 1 1 calc R
H40C H 0.0832 0.3217 0.6172 0.107 Uiso 1 1 calc R
C41 C 0.0713(7) 0.5539(7) 0.6763(5) 0.078(2) Uani 1 1 d .
H41A H 0.0314 0.5774 0.6312 0.117 Uiso 1 1 calc R
H41B H 0.1017 0.6279 0.7171 0.117 Uiso 1 1 calc R
H41C H 0.0053 0.4846 0.6850 0.117 Uiso 1 1 calc R
C42 C 0.6230(7) 0.5942(6) 0.8675(3) 0.0536(14) Uani 1 1 d .
H42 H 0.6442 0.6672 0.8436 0.064 Uiso 1 1 calc R
C43 C 0.6956(8) 0.5039(8) 0.8463(4) 0.086(2) Uani 1 1 d .
H43A H 0.6790 0.4320 0.8700 0.129 Uiso 1 1 calc R
H43B H 0.7909 0.5491 0.8618 0.129 Uiso 1 1 calc R
H43C H 0.6637 0.4722 0.7933 0.129 Uiso 1 1 calc R
C44 C 0.6732(8) 0.6488(8) 0.9498(4) 0.083(2) Uani 1 1 d .
H44A H 0.6281 0.7100 0.9619 0.124 Uiso 1 1 calc R
H44B H 0.7690 0.6918 0.9650 0.124 Uiso 1 1 calc R
H44C H 0.6547 0.5795 0.9752 0.124 Uiso 1 1 calc R
C45 C 0.9464(19) 0.372(2) -0.0063(11) 0.211(8) Uiso 1 1 d D
H45 H 0.9121 0.2817 -0.0160 0.253 Uiso 1 1 calc R
C46 C 0.913(2) 0.3873(18) 0.1184(9) 0.109(6) Uiso 0.50 1 d PD
H46A H 0.9891 0.4251 0.1623 0.163 Uiso 1 1 calc R
H46B H 0.8942 0.2947 0.1066 0.163 Uiso 1 1 calc R
H46C H 0.8351 0.4068 0.1269 0.163 Uiso 1 1 calc R
C47 C 0.9433(17) 0.4435(18) 0.0534(10) 0.174(6) Uiso 1 1 d D
C48 C 1.0013(17) 0.4322(18) -0.0548(10) 0.183(6) Uiso 1 1 d .
H48 H 0.9991 0.3751 -0.0964 0.219 Uiso 1 1 calc R
Cl1 Cl 0.41696(12) 0.77946(10) 0.60824(6) 0.0357(2) Uani 1 1 d .
Cl2 Cl 0.36407(14) 0.80928(11) 0.80384(7) 0.0453(3) Uani 1 1 d .
Hf1 Hf 0.524224(18) 0.830561(16) 0.738390(10) 0.02856(8) Uani 1 1 d .
N1 N 0.7019(4) 0.8012(3) 0.7279(2) 0.0306(8) Uani 1 1 d .
N2 N 0.6803(4) 0.9503(4) 0.8305(2) 0.0381(9) Uani 1 1 d .
N3 N 0.5098(4) 1.0315(3) 0.7312(2) 0.0283(8) Uani 1 1 d .
N4 N 0.4802(4) 0.6136(4) 0.7295(2) 0.0353(9) Uani 1 1 d .

loop_
_atom_site_aniso_label
_atom_site_aniso_U_11
_atom_site_aniso_U_22
_atom_site_aniso_U_33
_atom_site_aniso_U_23
_atom_site_aniso_U_13
_atom_site_aniso_U_12
C1 0.043(3) 0.037(2) 0.031(3) 0.011(2) 0.004(2) 0.015(2)
C2 0.044(3) 0.065(4) 0.044(3) 0.013(3) 0.005(2) 0.024(3)
C3 0.040(3) 0.089(5) 0.069(4) 0.008(4) -0.003(3) 0.026(3)
C4 0.050(4) 0.086(5) 0.051(4) -0.001(3) -0.017(3) 0.020(3)
C5 0.064(4) 0.061(4) 0.037(3) -0.002(3) -0.004(3) 0.022(3)
C6 0.051(3) 0.045(3) 0.029(3) 0.012(2) 0.004(2) 0.023(2)
C7 0.060(3) 0.035(2) 0.027(2) 0.006(2) 0.010(2) 0.017(2)
C8 0.098(5) 0.057(4) 0.030(3) 0.009(3) 0.011(3) 0.038(3)
C9 0.109(6) 0.073(4) 0.032(3) 0.012(3) 0.021(3) 0.041(4)
C10 0.104(5) 0.066(4) 0.044(3) 0.008(3) 0.035(4) 0.041(4)
C11 0.075(4) 0.048(3) 0.038(3) 0.011(2) 0.024(3) 0.027(3)
C12 0.057(3) 0.032(2) 0.042(3) 0.008(2) 0.024(2) 0.017(2)
C13 0.038(2) 0.029(2) 0.039(3) 0.011(2) 0.013(2) 0.0114(19)
C14 0.031(2) 0.0209(19) 0.040(3) 0.0118(18) 0.0136(19) 0.0092(17)
C15 0.031(2) 0.023(2) 0.045(3) 0.0097(19) 0.014(2) 0.0060(17)
C16 0.047(3) 0.034(2) 0.049(3) 0.019(2) 0.025(2) 0.011(2)
C17 0.056(3) 0.045(3) 0.032(3) 0.021(2) 0.006(2) 0.017(2)
C18 0.037(3) 0.045(3) 0.049(3) 0.018(2) 0.003(2) 0.019(2)
C19 0.033(2) 0.035(2) 0.037(3) 0.013(2) 0.0075(19) 0.0127(19)
C20 0.030(2) 0.045(3) 0.044(3) 0.015(2) 0.009(2) 0.006(2)
C21 0.034(3) 0.090(5) 0.077(5) -0.015(4) 0.007(3) -0.003(3)
C22 0.043(3) 0.072(4) 0.087(5) 0.014(4) 0.029(3) 0.019(3)
C23 0.032(3) 0.061(3) 0.064(4) 0.030(3) 0.019(2) 0.022(2)
C24 0.071(5) 0.098(6) 0.124(7) 0.039(5) 0.064(5) 0.044(4)
C25 0.038(3) 0.086(5) 0.130(7) 0.027(5) 0.033(4) 0.003(3)
C26 0.032(2) 0.035(2) 0.029(2) 0.0088(18) 0.0092(18) 0.0171(19)
C27 0.032(2) 0.041(3) 0.035(3) 0.008(2) 0.0100(19) 0.011(2)
C28 0.038(3) 0.058(3) 0.040(3) 0.012(2) 0.018(2) 0.019(2)
C29 0.044(3) 0.054(3) 0.034(3) -0.001(2) 0.009(2) 0.021(2)
C30 0.041(3) 0.032(2) 0.056(3) 0.005(2) 0.016(2) 0.014(2)
C31 0.038(2) 0.034(2) 0.029(2) 0.0064(18) 0.0080(19) 0.0190(19)
C32 0.048(3) 0.028(2) 0.042(3) 0.015(2) 0.020(2) 0.015(2)
C33 0.064(3) 0.025(2) 0.031(2) 0.0106(18) 0.027(2) 0.017(2)
C34 0.071(4) 0.032(2) 0.044(3) 0.015(2) 0.028(3) 0.025(2)
C35 0.095(5) 0.051(3) 0.043(3) 0.025(3) 0.034(3) 0.029(3)
C36 0.101(6) 0.050(4) 0.079(5) 0.029(3) 0.058(4) 0.017(4)
C37 0.070(4) 0.057(4) 0.075(5) 0.031(3) 0.044(4) 0.008(3)
C38 0.055(3) 0.036(3) 0.074(4) 0.021(3) 0.040(3) 0.013(2)
C39 0.048(3) 0.051(3) 0.068(4) 0.028(3) 0.024(3) 0.005(3)
C40 0.070(4) 0.095(5) 0.056(4) 0.018(4) 0.021(3) 0.033(4)
C41 0.063(4) 0.067(4) 0.108(6) 0.025(4) 0.027(4) 0.024(4)
C42 0.079(4) 0.050(3) 0.042(3) 0.021(3) 0.019(3) 0.031(3)
C43 0.084(5) 0.103(6) 0.075(5) 0.006(5) 0.017(4) 0.052(5)
C44 0.094(6) 0.105(6) 0.047(4) 0.004(4) 0.014(4) 0.041(5)
Cl1 0.0454(6) 0.0322(5) 0.0310(6) 0.0104(4) 0.0114(5) 0.0134(5)
Cl2 0.0649(8) 0.0348(6) 0.0501(7) 0.0138(5) 0.0377(6) 0.0163(6)
Hf1 0.03730(12) 0.02565(11) 0.02872(11) 0.01086(7) 0.01481(8) 0.01261(8)
N1 0.035(2) 0.0298(19) 0.028(2) 0.0058(15) 0.0099(16) 0.0125(16)
N2 0.051(2) 0.033(2) 0.032(2) 0.0075(17) 0.0107(18) 0.0196(18)
N3 0.0308(18) 0.0265(18) 0.031(2) 0.0106(15) 0.0121(15) 0.0103(15)
N4 0.042(2) 0.0288(19) 0.044(2) 0.0165(17) 0.0218(18) 0.0138(17)

loop_
_atom_type_symbol
_atom_type_description
_atom_type_scat_dispersion_real
_atom_type_scat_dispersion_imag
_atom_type_scat_source
C C 0.0033 0.0016 'International Tables Vol C Tables 4.2.6.8 and 6.1.1.4'
H H 0.0000 0.0000 'International Tables Vol C Tables 4.2.6.8 and 6.1.1.4'
N N 0.0061 0.0033 'International Tables Vol C Tables 4.2.6.8 and 6.1.1.4'
Cl Cl 0.1484 0.1585 'International Tables Vol C Tables 4.2.6.8 and 6.1.1.4'
Hf Hf -0.5830 6.1852 'International Tables Vol C Tables 4.2.6.8 and 6.1.1.4'

loop_
_geom_angle_atom_site_label_1
_geom_angle_atom_site_label_2
_geom_angle_atom_site_label_3
_geom_angle
_geom_angle_site_symmetry_1
_geom_angle_site_symmetry_3
N1 C1 C2 128.3(5) . .
N1 C1 C6 112.9(4) . .
C2 C1 C6 118.8(5) . .
C1 C2 C3 120.4(6) . .
C1 C2 H2 119.8 . .
C3 C2 H2 119.8 . .
C4 C3 C2 120.1(6) . .
C4 C3 H3 119.9 . .
C2 C3 H3 119.9 . .
C5 C4 C3 120.7(6) . .
C5 C4 H4 119.7 . .
C3 C4 H4 119.7 . .
C4 C5 C6 120.2(6) . .
C4 C5 H5 119.9 . .
C6 C5 H5 119.9 . .
N2 C6 C5 126.7(5) . .
N2 C6 C1 113.9(4) . .
C5 C6 C1 119.2(5) . .
C12 C7 N2 119.8(4) . .
C12 C7 C8 118.3(5) . .
N2 C7 C8 121.9(5) . .
C9 C8 C7 120.6(6) . .
C9 C8 H8 119.7 . .
C7 C8 H8 119.7 . .
C8 C9 C10 121.8(6) . .
C8 C9 H9 119.1 . .
C10 C9 H9 119.1 . .
C9 C10 C11 119.2(6) . .
C9 C10 H10 120.4 . .
C11 C10 H10 120.4 . .
C10 C11 C12 120.4(5) . .
C10 C11 H11 119.8 . .
C12 C11 H11 119.8 . .
C7 C12 C13 122.2(4) . .
C7 C12 C11 119.6(5) . .
C13 C12 C11 118.2(5) . .
N3 C13 C12 127.5(4) . .
N3 C13 H13 116.3 . .
C12 C13 H13 116.3 . .
C19 C14 C15 122.1(4) . .
C19 C14 N3 119.7(4) . .
C15 C14 N3 118.2(4) . .
C16 C15 C14 118.2(4) . .
C16 C15 C20 122.3(4) . .
C14 C15 C20 119.5(4) . .
C15 C16 C17 121.5(5) . .
C15 C16 H16 119.3 . .
C17 C16 H16 119.3 . .
C18 C17 C16 120.0(4) . .
C18 C17 H17 120.0 . .
C16 C17 H17 120.0 . .
C17 C18 C19 121.1(4) . .
C17 C18 H18 119.5 . .
C19 C18 H18 119.5 . .
C14 C19 C18 117.1(4) . .
C14 C19 C23 122.4(4) . .
C18 C19 C23 120.5(4) . .
C21 C20 C22 109.6(5) . .
C21 C20 C15 112.1(5) . .
C22 C20 C15 113.0(5) . .
C21 C20 H20 107.3 . .
C22 C20 H20 107.3 . .
C15 C20 H20 107.3 . .
C20 C21 H21A 109.5 . .
C20 C21 H21B 109.5 . .
H21A C21 H21B 109.5 . .
C20 C21 H21C 109.5 . .
H21A C21 H21C 109.5 . .
H21B C21 H21C 109.5 . .
C20 C22 H22A 109.5 . .
C20 C22 H22B 109.5 . .
H22A C22 H22B 109.5 . .
C20 C22 H22C 109.5 . .
H22A C22 H22C 109.5 . .
H22B C22 H22C 109.5 . .
C25 C23 C19 113.2(5) . .
C25 C23 C24 109.2(6) . .
C19 C23 C24 111.7(5) . .
C25 C23 H23 107.5 . .
C19 C23 H23 107.5 . .
C24 C23 H23 107.5 . .
C23 C24 H24A 109.5 . .
C23 C24 H24B 109.5 . .
H24A C24 H24B 109.5 . .
C23 C24 H24C 109.5 . .
H24A C24 H24C 109.5 . .
H24B C24 H24C 109.5 . .
C23 C25 H25A 109.5 . .
C23 C25 H25B 109.5 . .
H25A C25 H25B 109.5 . .
C23 C25 H25C 109.5 . .
H25A C25 H25C 109.5 . .
H25B C25 H25C 109.5 . .
C27 C26 N1 122.0(4) . .
C27 C26 C31 118.9(4) . .
N1 C26 C31 119.1(4) . .
C26 C27 C28 120.6(5) . .
C26 C27 H27 119.7 . .
C28 C27 H27 119.7 . .
C29 C28 C27 120.6(5) . .
C29 C28 H28 119.7 . .
C27 C28 H28 119.7 . .
C30 C29 C28 119.2(5) . .
C30 C29 H29 120.4 . .
C28 C29 H29 120.4 . .
C29 C30 C31 121.8(5) . .
C29 C30 H30 119.1 . .
C31 C30 H30 119.1 . .
C30 C31 C26 118.8(4) . .
C30 C31 C32 117.5(4) . .
C26 C31 C32 123.6(4) . .
N4 C32 C31 126.7(4) . .
N4 C32 H32 116.7 . .
C31 C32 H32 116.7 . .
C34 C33 C38 123.0(5) . .
C34 C33 N4 118.6(5) . .
C38 C33 N4 118.4(4) . .
C33 C34 C35 116.6(6) . .
C33 C34 C42 119.6(5) . .
C35 C34 C42 123.9(5) . .
C36 C35 C34 123.2(6) . .
C36 C35 H35 118.4 . .
C34 C35 H35 118.4 . .
C35 C36 C37 119.7(6) . .
C35 C36 H36 120.2 . .
C37 C36 H36 120.2 . .
C36 C37 C38 122.6(6) . .
C36 C37 H37 118.7 . .
C38 C37 H37 118.7 . .
C37 C38 C33 114.8(6) . .
C37 C38 C39 121.8(6) . .
C33 C38 C39 123.3(5) . .
C38 C39 C40 112.8(5) . .
C38 C39 C41 112.8(6) . .
C40 C39 C41 110.1(6) . .
C38 C39 H39 107.0 . .
C40 C39 H39 107.0 . .
C41 C39 H39 107.0 . .
C39 C40 H40A 109.5 . .
C39 C40 H40B 109.5 . .
H40A C40 H40B 109.5 . .
C39 C40 H40C 109.5 . .
H40A C40 H40C 109.5 . .
H40B C40 H40C 109.5 . .
C39 C41 H41A 109.5 . .
C39 C41 H41B 109.5 . .
H41A C41 H41B 109.5 . .
C39 C41 H41C 109.5 . .
H41A C41 H41C 109.5 . .
H41B C41 H41C 109.5 . .
C34 C42 C43 110.3(5) . .
C34 C42 C44 113.7(6) . .
C43 C42 C44 111.0(6) . .
C34 C42 H42 107.2 . .
C43 C42 H42 107.2 . .
C44 C42 H42 107.2 . .
C42 C43 H43A 109.5 . .
C42 C43 H43B 109.5 . .
H43A C43 H43B 109.5 . .
C42 C43 H43C 109.5 . .
H43A C43 H43C 109.5 . .
H43B C43 H43C 109.5 . .
C42 C44 H44A 109.5 . .
C42 C44 H44B 109.5 . .
H44A C44 H44B 109.5 . .
C42 C44 H44C 109.5 . .
H44A C44 H44C 109.5 . .
H44B C44 H44C 109.5 . .
C47 C45 C48 118.8(19) . .
C47 C45 H45 120.6 . .
C48 C45 H45 120.6 . .
C47 C46 H46A 109.5 . .
C47 C46 H46B 109.5 . .
H46A C46 H46B 109.5 . .
C47 C46 H46C 109.5 . .
H46A C46 H46C 109.5 . .
H46B C46 H46C 109.5 . .
C45 C47 C48 109.1(17) . 2_765
C45 C47 C46 122.7(19) . .
C48 C47 C46 126.5(19) 2_765 .
C47 C48 C45 132.1(19) 2_765 .
C47 C48 H48 114.0 2_765 .
C45 C48 H48 114.0 . .
N1 Hf1 N2 72.96(15) . .
N1 Hf1 N3 114.87(14) . .
N2 Hf1 N3 76.81(14) . .
N1 Hf1 N4 77.44(14) . .
N2 Hf1 N4 116.34(15) . .
N3 Hf1 N4 165.02(14) . .
N1 Hf1 Cl2 148.13(11) . .
N2 Hf1 Cl2 92.82(12) . .
N3 Hf1 Cl2 88.18(9) . .
N4 Hf1 Cl2 84.16(10) . .
N1 Hf1 Cl1 93.60(10) . .
N2 Hf1 Cl1 148.81(12) . .
N3 Hf1 Cl1 84.14(9) . .
N4 Hf1 Cl1 86.65(11) . .
Cl2 Hf1 Cl1 111.21(5) . .
C1 N1 C26 119.0(4) . .
C1 N1 Hf1 120.3(3) . .
C26 N1 Hf1 120.6(3) . .
C6 N2 C7 120.7(4) . .
C6 N2 Hf1 119.8(3) . .
C7 N2 Hf1 119.5(3) . .
C13 N3 C14 115.9(4) . .
C13 N3 Hf1 119.8(3) . .
C14 N3 Hf1 124.2(3) . .
C32 N4 C33 114.4(4) . .
C32 N4 Hf1 120.9(3) . .
C33 N4 Hf1 124.7(3) . .

loop_
_geom_bond_atom_site_label_1
_geom_bond_atom_site_label_2
_geom_bond_distance
_geom_bond_site_symmetry_2
C1 N1 1.390(6) .
C1 C2 1.400(7) .
C1 C6 1.418(7) .
C2 C3 1.400(8) .
C2 H2 0.9500 .
C3 C4 1.382(10) .
C3 H3 0.9500 .
C4 C5 1.376(9) .
C4 H4 0.9500 .
C5 C6 1.415(8) .
C5 H5 0.9500 .
C6 N2 1.387(7) .
C7 C12 1.405(7) .
C7 N2 1.409(6) .
C7 C8 1.410(7) .
C8 C9 1.370(9) .
C8 H8 0.9500 .
C9 C10 1.371(9) .
C9 H9 0.9500 .
C10 C11 1.388(9) .
C10 H10 0.9500 .
C11 C12 1.414(7) .
C11 H11 0.9500 .
C12 C13 1.414(7) .
C13 N3 1.314(6) .
C13 H13 0.9500 .
C14 C19 1.396(6) .
C14 C15 1.406(6) .
C14 N3 1.443(6) .
C15 C16 1.362(7) .
C15 C20 1.532(6) .
C16 C17 1.392(7) .
C16 H16 0.9500 .
C17 C18 1.365(8) .
C17 H17 0.9500 .
C18 C19 1.412(7) .
C18 H18 0.9500 .
C19 C23 1.511(7) .
C20 C21 1.511(8) .
C20 C22 1.524(8) .
C20 H20 1.0000 .
C21 H21A 0.9800 .
C21 H21B 0.9800 .
C21 H21C 0.9800 .
C22 H22A 0.9800 .
C22 H22B 0.9800 .
C22 H22C 0.9800 .
C23 C25 1.501(9) .
C23 C24 1.516(9) .
C23 H23 1.0000 .
C24 H24A 0.9800 .
C24 H24B 0.9800 .
C24 H24C 0.9800 .
C25 H25A 0.9800 .
C25 H25B 0.9800 .
C25 H25C 0.9800 .
C26 C27 1.386(7) .
C26 N1 1.414(6) .
C26 C31 1.415(6) .
C27 C28 1.405(7) .
C27 H27 0.9500 .
C28 C29 1.378(8) .
C28 H28 0.9500 .
C29 C30 1.370(8) .
C29 H29 0.9500 .
C30 C31 1.408(7) .
C30 H30 0.9500 .
C31 C32 1.438(7) .
C32 N4 1.306(6) .
C32 H32 0.9500 .
C33 C34 1.392(7) .
C33 C38 1.432(8) .
C33 N4 1.440(6) .
C34 C35 1.398(8) .
C34 C42 1.482(9) .
C35 C36 1.333(10) .
C35 H35 0.9500 .
C36 C37 1.379(10) .
C36 H36 0.9500 .
C37 C38 1.406(7) .
C37 H37 0.9500 .
C38 C39 1.508(9) .
C39 C40 1.533(9) .
C39 C41 1.534(9) .
C39 H39 1.0000 .
C40 H40A 0.9800 .
C40 H40B 0.9800 .
C40 H40C 0.9800 .
C41 H41A 0.9800 .
C41 H41B 0.9800 .
C41 H41C 0.9800 .
C42 C43 1.516(9) .
C42 C44 1.530(9) .
C42 H42 1.0000 .
C43 H43A 0.9800 .
C43 H43B 0.9800 .
C43 H43C 0.9800 .
C44 H44A 0.9800 .
C44 H44B 0.9800 .
C44 H44C 0.9800 .
C45 C47 1.33(2) .
C45 C48 1.40(2) .
C45 H45 0.9500 .
C46 C47 1.563(15) .
C46 H46A 0.9800 .
C46 H46B 0.9800 .
C46 H46C 0.9800 .
C47 C48 1.35(2) 2_765
C48 C47 1.35(2) 2_765
C48 H48 0.9500 .
Cl1 Hf1 2.4193(11) .
Cl2 Hf1 2.4106(12) .
Hf1 N1 2.119(4) .
Hf1 N2 2.120(4) .
Hf1 N3 2.310(3) .
Hf1 N4 2.313(4) .
